data_7228089
loop_
_publ_author_name
'Zhao, Shufang'
'Liang, Zhijie'
'Geng, Qiaohua'
'Ma, Pengtao'
'Zhang, Chao'
'Niu, Jingyang'
'Wang, Jingping'

_publ_section_title
;
 Assembly of niobium-phosphate cluster and in-situ
 transition-metal-containing derivatives
;
_journal_name_full CrystEngComm
_journal_paper_doi 10.1039/C7CE00603A
_journal_year 2017
_chemical_formula_moiety 'Nb6 O36 P4, 6(C H6 N3), 4(O)'
_chemical_formula_sum 'C6 H44 N18 Nb6 O40 P4'
_chemical_formula_weight 1689.93
_chemical_name_systematic
;
 ?
;
_space_group_crystal_system monoclinic
_space_group_IT_number 14
_space_group_name_Hall '-P 2ybc'
_space_group_name_H-M_alt 'P 1 21/c 1'
_symmetry_space_group_name_Hall '-P 2ybc'
_symmetry_space_group_name_H-M 'P 1 21/c 1'
_atom_sites_solution_hydrogens geom
_atom_sites_solution_primary direct
_audit_creation_date 2016-07-10
_audit_creation_method
;
Olex2 1.2
(compiled 2016.02.19 svn.r3266 for OlexSys, GUI svn.r5155)
;
_audit_update_record
;
2017-03-27 deposited with the CCDC.
2017-04-19 downloaded from the CCDC.
;
_cell_angle_alpha 90
_cell_angle_beta 115.7450(10)
_cell_angle_gamma 90
_cell_formula_units_Z 2
_cell_length_a 11.1233(7)
_cell_length_b 20.1260(12)
_cell_length_c 12.3589(8)
_cell_measurement_reflns_used 9903
_cell_measurement_temperature 296(2)
_cell_measurement_theta_max 28.33
_cell_measurement_theta_min 2.30
_cell_volume 2492.1(3)
_computing_cell_refinement 'Bruker SAINT'
_computing_data_collection 'Bruker APEX2'
_computing_data_reduction 'Bruker SAINT'
_computing_molecular_graphics 'Olex2 (Dolomanov et al., 2009)'
_computing_publication_material 'Olex2 (Dolomanov et al., 2009)'
_computing_structure_refinement 'ShelXL (Sheldrick, 2015)'
_computing_structure_solution 'ShelXS-1997 (Sheldrick, 2008)'
_diffrn_ambient_temperature 296.15
_diffrn_measured_fraction_theta_full 0.998
_diffrn_measured_fraction_theta_max 0.998
_diffrn_measurement_device_type 'Bruker APEX-II CCD'
_diffrn_measurement_method '\f and \w scans'
_diffrn_radiation_monochromator graphite
_diffrn_radiation_type MoK\a
_diffrn_radiation_wavelength 0.71073
_diffrn_reflns_av_R_equivalents 0.0169
_diffrn_reflns_av_unetI/netI 0.0195
_diffrn_reflns_Laue_measured_fraction_full 0.998
_diffrn_reflns_Laue_measured_fraction_max 0.998
_diffrn_reflns_limit_h_max 13
_diffrn_reflns_limit_h_min -13
_diffrn_reflns_limit_k_max 24
_diffrn_reflns_limit_k_min -23
_diffrn_reflns_limit_l_max 8
_diffrn_reflns_limit_l_min -14
_diffrn_reflns_number 12357
_diffrn_reflns_point_group_measured_fraction_full 0.998
_diffrn_reflns_point_group_measured_fraction_max 0.998
_diffrn_reflns_theta_full 25.093
_diffrn_reflns_theta_max 25.093
_diffrn_reflns_theta_min 2.024
_diffrn_standards_number 0
_exptl_absorpt_coefficient_mu 1.587
_exptl_absorpt_correction_T_max 0.7457
_exptl_absorpt_correction_T_min 0.5409
_exptl_absorpt_correction_type multi-scan
_exptl_absorpt_process_details
;
SADABS-2008/1 (Bruker,2008) was used for absorption correction.
wR2(int) was 0.0681 before and 0.0357 after correction.
The Ratio of minimum to maximum transmission is 0.7254.
The \l/2 correction factor is 0.0015.
;
_exptl_crystal_colour yellow
_exptl_crystal_colour_primary yellow
_exptl_crystal_density_diffrn 2.252
_exptl_crystal_density_method 'not measured'
_exptl_crystal_description block
_exptl_crystal_F_000 1664
_exptl_crystal_size_max 0.51
_exptl_crystal_size_mid 0.36
_exptl_crystal_size_min 0.28
_refine_diff_density_max 1.640
_refine_diff_density_min -0.811
_refine_diff_density_rms 0.134
_refine_ls_extinction_method none
_refine_ls_goodness_of_fit_ref 1.206
_refine_ls_hydrogen_treatment constr
_refine_ls_matrix_type full
_refine_ls_number_parameters 328
_refine_ls_number_reflns 4416
_refine_ls_number_restraints 0
_refine_ls_restrained_S_all 1.206
_refine_ls_R_factor_all 0.0417
_refine_ls_R_factor_gt 0.0401
_refine_ls_shift/su_max 0.001
_refine_ls_shift/su_mean 0.000
_refine_ls_structure_factor_coef Fsqd
_refine_ls_weighting_details 'w=1/[\s^2^(Fo^2^)+(0.0233P)^2^+20.0975P] where P=(Fo^2^+2Fc^2^)/3'
_refine_ls_weighting_scheme calc
_refine_ls_wR_factor_gt 0.0970
_refine_ls_wR_factor_ref 0.0978
_reflns_Friedel_coverage 0.000
_reflns_number_gt 4232
_reflns_number_total 4416
_reflns_threshold_expression 'I > 2\s(I)'
_cod_data_source_file c7ce00603a2.cif
_cod_data_source_block njy1
_cod_database_code 7228089
_shelx_space_group_comment
;
The symmetry employed for this shelxl refinement is uniquely defined
by the following loop, which should always be used as a source of
symmetry information in preference to the above space-group names.
They are only intended as comments.
;
_shelx_estimated_absorpt_t_max 0.665
_shelx_estimated_absorpt_t_min 0.498
_olex2_refinement_description
;
1. Fixed Uiso
 At 1.2 times of:
  All N(H,H) groups
2. Others
 Fixed Sof: O2W(0.75) O3W(0.25)
3.a X=CH2 refined with riding coordinates:
 N1(H1A,H1B), N2(H2A,H2B), N3(H3A,H3B), N4(H4A,H4B), N5(H5A,H5B), N6(H6A,H6B),
 N7(H7A,H7B), N8(H8A,H8B), N9(H9A,H9B)
;
_shelx_shelxl_version_number 2014/7
_olex2_submission_special_instructions 'No special instructions were received'

loop_
_space_group_symop_operation_xyz
'x, y, z'
'-x, y+1/2, -z+1/2'
'-x, -y, -z'
'x, -y-1/2, z-1/2'

loop_
_atom_site_label
_atom_site_type_symbol
_atom_site_fract_x
_atom_site_fract_y
_atom_site_fract_z
_atom_site_U_iso_or_equiv
_atom_site_adp_type
_atom_site_occupancy
_atom_site_site_symmetry_order
_atom_site_calc_flag
_atom_site_refinement_flags_posn
_atom_site_refinement_flags_occupancy
Nb1 Nb 0.16998(5) 0.63945(2) 0.60072(4) 0.01857(13) Uani 1 1 d . .
Nb2 Nb 0.10959(5) 0.54803(2) 0.35915(4) 0.01735(13) Uani 1 1 d . .
Nb3 Nb 0.15554(5) 0.38881(2) 0.53145(4) 0.01670(13) Uani 1 1 d . .
P2 P 0.21775(15) 0.49661(7) 0.76319(12) 0.0192(3) Uani 1 1 d . .
P1 P -0.00782(16) 0.69999(7) 0.33860(12) 0.0205(3) Uani 1 1 d . .
O1 O -0.0033(4) 0.65898(19) 0.6131(3) 0.0214(8) Uani 1 1 d . .
O2 O 0.2414(5) 0.7092(2) 0.7228(4) 0.0328(10) Uani 1 1 d . .
O3 O 0.3410(4) 0.6856(2) 0.6790(4) 0.0350(10) Uani 1 1 d . .
O4 O 0.2601(4) 0.5938(2) 0.5078(4) 0.0297(10) Uani 1 1 d . .
O5 O 0.0270(4) 0.58073(17) 0.4726(3) 0.0154(7) Uani 1 1 d . .
O6 O 0.1057(4) 0.71155(19) 0.4677(3) 0.0231(8) Uani 1 1 d . .
O7 O 0.2185(4) 0.5696(2) 0.7203(4) 0.0270(9) Uani 1 1 d . .
O8 O -0.0796(4) 0.5167(2) 0.2436(3) 0.0262(9) Uani 1 1 d . .
O9 O 0.1347(5) 0.5269(2) 0.2151(4) 0.0313(10) Uani 1 1 d . .
O10 O 0.2573(4) 0.5518(2) 0.3143(4) 0.0325(10) Uani 1 1 d . .
O11 O 0.0374(4) 0.64158(19) 0.2830(3) 0.0225(8) Uani 1 1 d . .
O12 O 0.1477(4) 0.46275(19) 0.4311(4) 0.0230(8) Uani 1 1 d . .
O13 O 0.2552(4) 0.3288(2) 0.4777(4) 0.0324(10) Uani 1 1 d . .
O14 O 0.3442(4) 0.3649(2) 0.5876(4) 0.0357(11) Uani 1 1 d . .
O15 O 0.1339(4) 0.31946(19) 0.6452(3) 0.0240(9) Uani 1 1 d . .
O16 O 0.2439(4) 0.4503(2) 0.6767(4) 0.0267(9) Uani 1 1 d . .
O17 O -0.0361(5) 0.7615(2) 0.2630(4) 0.0304(10) Uani 1 1 d . .
O18 O 0.3246(5) 0.4894(2) 0.8885(4) 0.0325(10) Uani 1 1 d . .
N1 N 0.3419(8) 0.9322(3) 0.5810(6) 0.0545(19) Uani 1 1 d . .
H1A H 0.3654 0.9553 0.6456 0.065 Uiso 1 1 calc R .
H1B H 0.3415 0.9501 0.5176 0.065 Uiso 1 1 calc R .
N2 N 0.3074(9) 0.8427(3) 0.6771(6) 0.062(2) Uani 1 1 d . .
H2A H 0.3310 0.8662 0.7412 0.075 Uiso 1 1 calc R .
H2B H 0.2844 0.8019 0.6769 0.075 Uiso 1 1 calc R .
N3 N 0.2692(9) 0.8328(4) 0.4790(7) 0.071(2) Uani 1 1 d . .
H3A H 0.2460 0.7920 0.4786 0.085 Uiso 1 1 calc R .
H3B H 0.2685 0.8502 0.4151 0.085 Uiso 1 1 calc R .
N4 N 0.8796(7) 0.5575(3) 0.9882(5) 0.0442(15) Uani 1 1 d . .
H4A H 0.8485 0.5247 0.9393 0.053 Uiso 1 1 calc R .
H4B H 0.8877 0.5543 1.0604 0.053 Uiso 1 1 calc R .
N5 N 0.9573(9) 0.6643(3) 1.0260(6) 0.069(3) Uani 1 1 d . .
H5A H 0.9766 0.7010 1.0015 0.083 Uiso 1 1 calc R .
H5B H 0.9654 0.6611 1.0982 0.083 Uiso 1 1 calc R .
N6 N 0.9024(12) 0.6171(4) 0.8434(7) 0.094(4) Uani 1 1 d . .
H6A H 0.8712 0.5841 0.7950 0.113 Uiso 1 1 calc R .
H6B H 0.9253 0.6530 0.8196 0.113 Uiso 1 1 calc R .
N7 N 0.4685(8) 0.3920(4) 0.0747(8) 0.070(2) Uani 1 1 d . .
H7A H 0.4584 0.4263 0.0300 0.084 Uiso 1 1 calc R .
H7B H 0.5175 0.3946 0.1509 0.084 Uiso 1 1 calc R .
N8 N 0.4288(11) 0.2842(4) 0.0975(10) 0.138(6) Uani 1 1 d . .
H8A H 0.4794 0.2873 0.1732 0.165 Uiso 1 1 calc R .
H8B H 0.3907 0.2470 0.0675 0.165 Uiso 1 1 calc R .
N9 N 0.3341(13) 0.3313(6) -0.0892(9) 0.151(6) Uani 1 1 d . .
H9A H 0.3230 0.3651 -0.1352 0.181 Uiso 1 1 calc R .
H9B H 0.2959 0.2942 -0.1193 0.181 Uiso 1 1 calc R .
C1 C 0.3063(8) 0.8693(4) 0.5791(7) 0.0440(18) Uani 1 1 d . .
C2 C 0.9149(9) 0.6127(4) 0.9524(6) 0.047(2) Uani 1 1 d . .
C3 C 0.4097(10) 0.3364(4) 0.0272(9) 0.076(3) Uani 1 1 d . .
O1W O 0.4964(9) 0.4950(4) 0.2960(8) 0.097(3) Uiso 1 1 d . .
O2W O 0.5150(11) 0.6103(6) 0.5517(10) 0.092(3) Uiso 0.75 1 d . P
O3W O 0.338(2) 0.2101(10) 0.7906(18) 0.044(5) Uiso 0.25 1 d . P

loop_
_atom_site_aniso_label
_atom_site_aniso_U_11
_atom_site_aniso_U_22
_atom_site_aniso_U_33
_atom_site_aniso_U_23
_atom_site_aniso_U_13
_atom_site_aniso_U_12
Nb1 0.0233(3) 0.0161(2) 0.0158(2) 0.00018(19) 0.0080(2) -0.00190(19)
Nb2 0.0259(3) 0.0151(2) 0.0165(2) 0.00103(18) 0.0143(2) 0.00124(19)
Nb3 0.0213(3) 0.0151(2) 0.0160(2) 0.00061(18) 0.0103(2) 0.00249(19)
P2 0.0252(7) 0.0174(7) 0.0131(6) 0.0004(5) 0.0066(6) -0.0002(6)
P1 0.0356(8) 0.0135(7) 0.0158(7) 0.0027(5) 0.0144(6) 0.0008(6)
O1 0.029(2) 0.0196(19) 0.0181(19) -0.0049(16) 0.0121(17) -0.0009(16)
O2 0.043(3) 0.027(2) 0.026(2) -0.0079(18) 0.013(2) -0.006(2)
O3 0.032(2) 0.038(3) 0.033(2) -0.004(2) 0.012(2) -0.010(2)
O4 0.026(2) 0.036(2) 0.031(2) -0.0091(19) 0.0165(19) -0.0031(19)
O5 0.0213(19) 0.0124(17) 0.0151(18) -0.0013(14) 0.0102(15) -0.0005(15)
O6 0.034(2) 0.0169(19) 0.020(2) 0.0007(16) 0.0131(18) -0.0038(17)
O7 0.033(2) 0.020(2) 0.024(2) 0.0015(17) 0.0092(18) -0.0034(17)
O8 0.033(2) 0.027(2) 0.019(2) -0.0012(17) 0.0115(18) -0.0060(18)
O9 0.043(3) 0.035(2) 0.025(2) -0.0053(19) 0.023(2) -0.005(2)
O10 0.036(2) 0.041(3) 0.031(2) -0.001(2) 0.024(2) -0.001(2)
O11 0.038(2) 0.0170(19) 0.0165(19) 0.0023(15) 0.0159(18) 0.0021(17)
O12 0.032(2) 0.018(2) 0.026(2) 0.0029(16) 0.0196(18) 0.0031(17)
O13 0.032(2) 0.031(2) 0.040(3) -0.005(2) 0.021(2) 0.0093(19)
O14 0.027(2) 0.037(3) 0.043(3) -0.004(2) 0.014(2) 0.0078(19)
O15 0.031(2) 0.020(2) 0.020(2) 0.0083(16) 0.0100(18) 0.0046(17)
O16 0.026(2) 0.030(2) 0.024(2) -0.0089(18) 0.0103(18) -0.0030(18)
O17 0.053(3) 0.018(2) 0.026(2) 0.0086(17) 0.022(2) 0.0051(19)
O18 0.039(3) 0.034(2) 0.015(2) 0.0023(18) 0.0024(19) 0.006(2)
N1 0.089(5) 0.038(4) 0.035(3) 0.003(3) 0.026(4) -0.020(4)
N2 0.125(7) 0.028(3) 0.052(4) 0.001(3) 0.056(5) -0.011(4)
N3 0.105(7) 0.070(5) 0.049(4) -0.024(4) 0.043(5) -0.047(5)
N4 0.069(4) 0.037(3) 0.030(3) -0.002(3) 0.025(3) -0.012(3)
N5 0.142(8) 0.044(4) 0.036(4) -0.015(3) 0.051(5) -0.034(5)
N6 0.219(12) 0.040(4) 0.046(4) -0.017(3) 0.079(6) -0.052(6)
N7 0.070(5) 0.044(4) 0.086(6) 0.007(4) 0.024(5) -0.008(4)
N8 0.121(9) 0.047(5) 0.124(9) 0.028(5) -0.060(7) -0.041(5)
N9 0.164(12) 0.118(10) 0.068(7) -0.014(6) -0.044(7) 0.065(9)
C1 0.062(5) 0.032(4) 0.041(4) -0.004(3) 0.025(4) -0.013(3)
C2 0.083(6) 0.036(4) 0.029(4) -0.002(3) 0.030(4) -0.009(4)
C3 0.073(6) 0.039(5) 0.069(6) 0.000(4) -0.013(5) 0.004(4)

loop_
_atom_type_symbol
_atom_type_description
_atom_type_scat_dispersion_real
_atom_type_scat_dispersion_imag
_atom_type_scat_source
O O 0.0106 0.0060 'International Tables Vol C Tables 4.2.6.8 and 6.1.1.4'
H H 0.0000 0.0000 'International Tables Vol C Tables 4.2.6.8 and 6.1.1.4'
P P 0.1023 0.0942 'International Tables Vol C Tables 4.2.6.8 and 6.1.1.4'
N N 0.0061 0.0033 'International Tables Vol C Tables 4.2.6.8 and 6.1.1.4'
Nb Nb -2.0727 0.6215 'International Tables Vol C Tables 4.2.6.8 and 6.1.1.4'
C C 0.0033 0.0016 'International Tables Vol C Tables 4.2.6.8 and 6.1.1.4'

loop_
_geom_angle_atom_site_label_1
_geom_angle_atom_site_label_2
_geom_angle_atom_site_label_3
_geom_angle
_geom_angle_site_symmetry_1
_geom_angle_site_symmetry_3
Nb3 Nb1 Nb2 73.158(16) 3_566 .
O1 Nb1 Nb2 110.25(11) . .
O1 Nb1 Nb3 37.10(11) . 3_566
O1 Nb1 O4 147.24(16) . .
O1 Nb1 O5 74.25(14) . .
O1 Nb1 O6 84.99(16) . .
O2 Nb1 Nb2 161.17(14) . .
O2 Nb1 Nb3 119.57(14) . 3_566
O2 Nb1 O1 83.34(17) . .
O2 Nb1 O4 128.46(18) . .
O2 Nb1 O5 157.26(17) . .
O2 Nb1 O6 89.65(17) . .
O3 Nb1 Nb2 118.85(14) . .
O3 Nb1 Nb3 161.18(14) . 3_566
O3 Nb1 O1 128.34(18) . .
O3 Nb1 O2 45.26(19) . .
O3 Nb1 O4 83.24(18) . .
O3 Nb1 O5 156.02(17) . .
O3 Nb1 O6 89.21(18) . .
O4 Nb1 Nb2 37.00(12) . .
O4 Nb1 Nb3 110.14(12) . 3_566
O4 Nb1 O5 73.35(15) . .
O4 Nb1 O6 87.33(17) . .
O5 Nb1 Nb2 37.19(10) . .
O5 Nb1 Nb3 37.70(10) . 3_566
O5 Nb1 O6 84.64(14) . .
O6 Nb1 Nb2 79.00(11) . .
O6 Nb1 Nb3 78.60(11) . 3_566
O7 Nb1 Nb2 99.48(12) . .
O7 Nb1 Nb3 97.73(13) . 3_566
O7 Nb1 O1 92.40(17) . .
O7 Nb1 O2 92.68(18) . .
O7 Nb1 O3 94.48(19) . .
O7 Nb1 O4 93.47(18) . .
O7 Nb1 O5 92.11(16) . .
O7 Nb1 O6 176.29(17) . .
O4 Nb2 Nb1 36.06(11) . .
O4 Nb2 O5 71.86(15) . .
O4 Nb2 O11 90.18(17) . .
O5 Nb2 Nb1 36.62(10) . .
O5 Nb2 O11 79.90(14) . .
O8 Nb2 Nb1 122.65(12) . .
O8 Nb2 O4 158.69(16) . .
O8 Nb2 O5 86.97(15) . .
O8 Nb2 O11 83.56(16) . .
O9 Nb2 Nb1 151.94(13) . .
O9 Nb2 O4 121.18(17) . .
O9 Nb2 O5 162.47(17) . .
O9 Nb2 O8 79.07(17) . .
O9 Nb2 O11 87.99(17) . .
O10 Nb2 Nb1 111.57(13) . .
O10 Nb2 O4 77.29(17) . .
O10 Nb2 O5 148.09(17) . .
O10 Nb2 O8 123.19(17) . .
O10 Nb2 O9 44.12(18) . .
O10 Nb2 O11 92.42(18) . .
O11 Nb2 Nb1 78.17(10) . .
O12 Nb2 Nb1 99.42(12) . .
O12 Nb2 O4 93.24(18) . .
O12 Nb2 O5 92.55(15) . .
O12 Nb2 O8 90.04(17) . .
O12 Nb2 O9 97.95(18) . .
O12 Nb2 O10 97.17(18) . .
O12 Nb2 O11 170.31(16) . .
O1 Nb3 Nb1 36.08(11) 3_566 3_566
O1 Nb3 O5 72.41(14) 3_566 3_566
O5 Nb3 Nb1 36.86(10) 3_566 3_566
O12 Nb3 Nb1 94.67(12) . 3_566
O12 Nb3 O1 90.68(16) . 3_566
O12 Nb3 O5 89.21(15) . 3_566
O12 Nb3 O13 97.71(18) . .
O12 Nb3 O14 99.23(19) . .
O12 Nb3 O15 168.21(16) . .
O12 Nb3 O16 88.16(17) . .
O13 Nb3 Nb1 112.88(14) . 3_566
O13 Nb3 O1 77.99(17) . 3_566
O13 Nb3 O5 149.67(17) . 3_566
O13 Nb3 O14 44.47(19) . .
O13 Nb3 O15 93.72(18) . .
O13 Nb3 O16 123.25(18) . .
O14 Nb3 Nb1 154.74(14) . 3_566
O14 Nb3 O1 122.33(17) . 3_566
O14 Nb3 O5 162.56(17) . 3_566
O14 Nb3 O15 90.95(18) . .
O14 Nb3 O16 78.81(18) . .
O15 Nb3 Nb1 78.12(11) . 3_566
O15 Nb3 O1 88.86(16) . 3_566
O15 Nb3 O5 79.41(15) . 3_566
O16 Nb3 Nb1 122.85(12) . 3_566
O16 Nb3 O1 158.69(16) . 3_566
O16 Nb3 O5 86.30(15) . 3_566
O16 Nb3 O15 88.00(17) . .
O8 P2 O7 107.4(2) 3_566 .
O8 P2 O16 110.2(2) 3_566 .
O16 P2 O7 107.7(2) . .
O18 P2 O7 108.9(2) . .
O18 P2 O8 111.6(2) . 3_566
O18 P2 O16 110.8(3) . .
O11 P1 O6 106.9(2) . .
O15 P1 O6 106.3(2) 3_566 .
O15 P1 O11 110.6(2) 3_566 .
O17 P1 O6 111.8(2) . .
O17 P1 O11 111.7(2) . .
O17 P1 O15 109.4(2) . 3_566
Nb1 O1 Nb3 106.81(16) . 3_566
O3 O2 Nb1 67.2(2) . .
O2 O3 Nb1 67.6(2) . .
Nb1 O4 Nb2 106.95(18) . .
Nb1 O5 Nb2 106.19(16) . .
Nb1 O5 Nb3 105.44(15) . 3_566
Nb2 O5 Nb3 141.14(18) . 3_566
P1 O6 Nb1 123.5(2) . .
P2 O7 Nb1 154.0(3) . .
P2 O8 Nb2 142.4(2) 3_566 .
O10 O9 Nb2 67.4(2) . .
O9 O10 Nb2 68.5(2) . .
P1 O11 Nb2 127.9(2) . .
Nb2 O12 Nb3 161.1(2) . .
O14 O13 Nb3 68.5(2) . .
O13 O14 Nb3 67.0(2) . .
P1 O15 Nb3 129.6(2) 3_566 .
P2 O16 Nb3 144.3(3) . .
H1A N1 H1B 120.0 . .
C1 N1 H1A 120.0 . .
C1 N1 H1B 120.0 . .
H2A N2 H2B 120.0 . .
C1 N2 H2A 120.0 . .
C1 N2 H2B 120.0 . .
H3A N3 H3B 120.0 . .
C1 N3 H3A 120.0 . .
C1 N3 H3B 120.0 . .
H4A N4 H4B 120.0 . .
C2 N4 H4A 120.0 . .
C2 N4 H4B 120.0 . .
H5A N5 H5B 120.0 . .
C2 N5 H5A 120.0 . .
C2 N5 H5B 120.0 . .
H6A N6 H6B 120.0 . .
C2 N6 H6A 120.0 . .
C2 N6 H6B 120.0 . .
H7A N7 H7B 120.0 . .
C3 N7 H7A 120.0 . .
C3 N7 H7B 120.0 . .
H8A N8 H8B 120.0 . .
C3 N8 H8A 120.0 . .
C3 N8 H8B 120.0 . .
H9A N9 H9B 120.0 . .
C3 N9 H9A 120.0 . .
C3 N9 H9B 120.0 . .
N1 C1 N3 120.7(7) . .
N2 C1 N1 119.2(7) . .
N2 C1 N3 120.1(7) . .
N4 C2 N5 120.0(6) . .
N6 C2 N4 119.6(7) . .
N6 C2 N5 120.4(7) . .
N7 C3 N8 118.8(9) . .
N7 C3 N9 121.1(11) . .
N9 C3 N8 120.0(10) . .

loop_
_geom_bond_atom_site_label_1
_geom_bond_atom_site_label_2
_geom_bond_distance
_geom_bond_site_symmetry_2
Nb1 Nb2 3.3178(7) .
Nb1 Nb3 3.3112(7) 3_566
Nb1 O1 2.037(4) .
Nb1 O2 1.960(4) .
Nb1 O3 1.954(4) .
Nb1 O4 2.042(4) .
Nb1 O5 2.061(4) .
Nb1 O6 2.074(4) .
Nb1 O7 1.938(4) .
Nb2 O4 2.087(4) .
Nb2 O5 2.088(3) .
Nb2 O8 2.063(4) .
Nb2 O9 1.965(4) .
Nb2 O10 1.950(4) .
Nb2 O11 2.102(4) .
Nb2 O12 1.894(4) .
Nb3 Nb1 3.3113(7) 3_566
Nb3 O1 2.087(4) 3_566
Nb3 O5 2.101(4) 3_566
Nb3 O12 1.915(4) .
Nb3 O13 1.941(4) .
Nb3 O14 1.963(4) .
Nb3 O15 2.068(4) .
Nb3 O16 2.046(4) .
P2 O7 1.564(4) .
P2 O8 1.526(4) 3_566
P2 O16 1.539(4) .
P2 O18 1.494(4) .
P1 O6 1.563(4) .
P1 O11 1.552(4) .
P1 O15 1.551(4) 3_566
P1 O17 1.500(4) .
O1 Nb3 2.087(4) 3_566
O2 O3 1.506(6) .
O5 Nb3 2.101(4) 3_566
O8 P2 1.526(4) 3_566
O9 O10 1.471(6) .
O13 O14 1.478(6) .
O15 P1 1.551(4) 3_566
N1 H1A 0.8600 .
N1 H1B 0.8600 .
N1 C1 1.323(9) .
N2 H2A 0.8600 .
N2 H2B 0.8600 .
N2 C1 1.320(10) .
N3 H3A 0.8600 .
N3 H3B 0.8600 .
N3 C1 1.341(10) .
N4 H4A 0.8600 .
N4 H4B 0.8600 .
N4 C2 1.316(9) .
N5 H5A 0.8600 .
N5 H5B 0.8600 .
N5 C2 1.325(10) .
N6 H6A 0.8600 .
N6 H6B 0.8600 .
N6 C2 1.295(9) .
N7 H7A 0.8600 .
N7 H7B 0.8600 .
N7 C3 1.302(11) .
N8 H8A 0.8600 .
N8 H8B 0.8600 .
N8 C3 1.320(13) .
N9 H9A 0.8600 .
N9 H9B 0.8600 .
N9 C3 1.318(13) .
